data_7704126
loop_
_publ_author_name
'Su, Jing'
'Yin, Lei'
'Ouyang, Zhongwen'
'Wang, Zhenxing'
'Zheng, Wenjun'

_publ_section_title
;
 1,2-Diaza-4-phospholide complexes of chromium(ii): dipotassium
 organochromates behaving as single-molecule magnets.
;
_journal_issue 21
_journal_name_full 'Dalton transactions (Cambridge, England : 2003)'
_journal_page_first 6945
_journal_page_last 6949
_journal_paper_doi 10.1039/d0dt00878h
_journal_volume 49
_journal_year 2020
_chemical_formula_moiety 'C56 H104 Cr K2 N8 O4 P4, 0.5(C14 H16)'
_chemical_formula_sum 'C63 H112 Cr K2 N8 O4 P4'
_chemical_formula_weight 1299.69
_space_group_crystal_system monoclinic
_space_group_IT_number 15
_space_group_name_Hall '-C 2yc'
_space_group_name_H-M_alt 'C 1 2/c 1'
_atom_sites_solution_hydrogens geom
_atom_sites_solution_primary iterative
_atom_sites_solution_secondary difmap
_audit_creation_date 2018-05-27
_audit_creation_method
;
  Olex2 1.2
  (compiled Apr 23 2013 17:54:37, GUI svn.r4466)
;
_audit_update_record
;
2018-06-11 deposited with the CCDC.	2020-04-17 downloaded from the CCDC.
;
_cell_angle_alpha 90.00
_cell_angle_beta 93.463(4)
_cell_angle_gamma 90.00
_cell_formula_units_Z 4
_cell_length_a 16.4723(9)
_cell_length_b 24.2440(9)
_cell_length_c 19.1309(6)
_cell_measurement_reflns_used 4098
_cell_measurement_temperature 293(2)
_cell_measurement_theta_max 27.2280
_cell_measurement_theta_min 3.5660
_cell_volume 7626.1(6)
_computing_cell_refinement
;
CrysAlisPro, Agilent Technologies,
Version 1.171.37.33 (release 27-03-2014 CrysAlis171 .NET)
(compiled Mar 27 2014,17:12:48)
;
_computing_data_collection
;
CrysAlisPro, Agilent Technologies,
Version 1.171.37.33 (release 27-03-2014 CrysAlis171 .NET)
(compiled Mar 27 2014,17:12:48)
;
_computing_data_reduction
;
CrysAlisPro, Agilent Technologies,
Version 1.171.37.33 (release 27-03-2014 CrysAlis171 .NET)
(compiled Mar 27 2014,17:12:48)
;
_computing_molecular_graphics
;
O. V. Dolomanov, L. J. Bourhis, R. J. Gildea, J. A. K. Howard and H. Puschmann,
OLEX2: a complete structure solution, refinement and analysis program.
J. Appl. Cryst. (2009). 42, 339-341.
;
_computing_publication_material
;
O. V. Dolomanov, L. J. Bourhis, R. J. Gildea, J. A. K. Howard and H. Puschmann,
OLEX2: a complete structure solution, refinement and analysis program.
J. Appl. Cryst. (2009). 42, 339-341.
;
_computing_structure_refinement
;
SHELXL, G.M. Sheldrick, Acta Cryst.
(2008). A64, 112-122
;
_computing_structure_solution 'SUPERFLIP, J. Appl. Cryst. (2007) 40, 786-790'
_diffrn_ambient_temperature 293(2)
_diffrn_detector 'CCD plate'
_diffrn_detector_area_resol_mean 16.0251
_diffrn_detector_type Eos
_diffrn_measured_fraction_theta_full 0.9981
_diffrn_measured_fraction_theta_max 0.8414
_diffrn_measurement_details
;
#__ type_ start__ end____ width___ exp.time_
  1 omega  -31.00    0.00   1.0000    9.5750
omega____ theta____ kappa____ phi______ frames
    -      -17.1671   57.0000  -90.0000 31

#__ type_ start__ end____ width___ exp.time_
  2 omega  -36.00   44.00   1.0000    9.5750
omega____ theta____ kappa____ phi______ frames
    -      -17.1671   37.0000 -150.0000 80

#__ type_ start__ end____ width___ exp.time_
  3 omega  -48.00   22.00   1.0000    9.5750
omega____ theta____ kappa____ phi______ frames
    -       15.6827  -57.0000   30.0000 70

#__ type_ start__ end____ width___ exp.time_
  4 omega  -11.00   18.00   1.0000    9.5750
omega____ theta____ kappa____ phi______ frames
    -      -17.1671  -99.0000 -150.0000 29

#__ type_ start__ end____ width___ exp.time_
  5 omega  -18.00   17.00   1.0000    9.5750
omega____ theta____ kappa____ phi______ frames
    -      -17.1671  -99.0000   30.0000 35
;
_diffrn_measurement_device 'four-circle diffractometer'
_diffrn_measurement_device_type 'Xcalibur, Eos'
_diffrn_measurement_method '\w scans'
_diffrn_orient_matrix_UB_11 0.0067009000
_diffrn_orient_matrix_UB_12 -0.0258548000
_diffrn_orient_matrix_UB_13 -0.0160266000
_diffrn_orient_matrix_UB_21 0.0298376000
_diffrn_orient_matrix_UB_22 0.0121948000
_diffrn_orient_matrix_UB_23 -0.0203109000
_diffrn_orient_matrix_UB_31 0.0304236000
_diffrn_orient_matrix_UB_32 -0.0062641000
_diffrn_orient_matrix_UB_33 0.0266413000
_diffrn_radiation_monochromator graphite
_diffrn_radiation_probe x-ray
_diffrn_radiation_type 'Mo K\a'
_diffrn_radiation_wavelength 0.71073
_diffrn_reflns_av_R_equivalents 0.0270
_diffrn_reflns_av_unetI/netI 0.0481
_diffrn_reflns_limit_h_max 20
_diffrn_reflns_limit_h_min -20
_diffrn_reflns_limit_k_max 30
_diffrn_reflns_limit_k_min -29
_diffrn_reflns_limit_l_max 23
_diffrn_reflns_limit_l_min -23
_diffrn_reflns_number 19185
_diffrn_reflns_theta_full 26.34
_diffrn_reflns_theta_max 26.34
_diffrn_reflns_theta_min 2.97
_diffrn_source 'Enhance (Mo) X-ray Source'
_diffrn_standards_decay_% none
_diffrn_standards_interval_count 1
_diffrn_standards_interval_time 9.5750
_diffrn_standards_number 20744
_exptl_absorpt_coefficient_mu 0.388
_exptl_absorpt_correction_T_max 1.00000
_exptl_absorpt_correction_T_min 0.84945
_exptl_absorpt_correction_type multi-scan
_exptl_absorpt_process_details
;
CrysAlisPro, Agilent Technologies,
Version 1.171.37.33 (release 27-03-2014 CrysAlis171 .NET)
(compiled Mar 27 2014,17:12:48)
Empirical absorption correction using spherical harmonics,
 implemented in SCALE3 ABSPACK scaling algorithm.
;
_exptl_crystal_colour purple
_exptl_crystal_density_diffrn 1.132
_exptl_crystal_density_method 'not measured'
_exptl_crystal_F_000 2800
_exptl_crystal_size_max 0.28
_exptl_crystal_size_mid 0.25
_exptl_crystal_size_min 0.15
_refine_diff_density_max 0.447
_refine_diff_density_min -0.498
_refine_diff_density_rms 0.051
_refine_ls_extinction_method none
_refine_ls_goodness_of_fit_ref 1.025
_refine_ls_hydrogen_treatment mixed
_refine_ls_matrix_type full
_refine_ls_number_parameters 396
_refine_ls_number_reflns 7808
_refine_ls_number_restraints 47
_refine_ls_restrained_S_all 1.028
_refine_ls_R_factor_all 0.0918
_refine_ls_R_factor_gt 0.0537
_refine_ls_shift/su_max 0.000
_refine_ls_shift/su_mean 0.000
_refine_ls_structure_factor_coef Fsqd
_refine_ls_weighting_details 'calc w=1/[\s^2^(Fo^2^)+(0.0826P)^2^+3.5465P] where P=(Fo^2^+2Fc^2^)/3'
_refine_ls_weighting_scheme calc
_refine_ls_wR_factor_gt 0.1407
_refine_ls_wR_factor_ref 0.1636
_reflns_number_gt 5104
_reflns_number_total 7808
_reflns_threshold_expression >2sigma(I)
_cod_data_source_file d0dt00878h2.cif
_cod_data_source_block exp_82
_cod_depositor_comments 'Adding full bibliography for 7704126--7704127.cif.'
_cod_original_cell_volume 7626.0(5)
_cod_database_code 7704126
_reflns_odcompleteness_completeness 99.81
_reflns_odcompleteness_iscentric 1
_reflns_odcompleteness_theta 26.32
_olex2_refinement_description
;
1. Fixed Uiso
 At 1.2 times of:
  All C(H) groups, All C(H,H) groups
 At 1.5 times of:
  All C(H,H,H) groups
2. Shared sites
{O1, O1'}
3. Restrained distances
 C25'-O1' \\sim C28'-O1'
 with sigma of 0.01
 C25-O1 \\sim C28-O1
 with sigma of 0.01
 C25-C26 \\sim C26-C27 \\sim C27-C28
 with sigma of 0.01
 C25'-C26' \\sim C26'-C27' \\sim C27'-C28'
 with sigma of 0.01
 C26'-O1' \\sim C27'-O1'
 with sigma of 0.01
 C26-O1 \\sim C27-O1
 with sigma of 0.01
4. Rigid bond restraints
 O2, C21
 with sigma for 1-2 distances of 0.001 and sigma for 1-3 distances of 0.001
5. Uiso/Uaniso restraints and constraints
C25' \\sim C26' \\sim C27' \\sim C28': within 1.7A with sigma of 0.005 and sigma for terminal atoms of 0.005
C25 \\sim C26 \\sim C27 \\sim C28: within 1.7A with sigma of 0.005 and sigma for terminal atoms of 0.005
Uanis(O1) = Uanis(O1')
6. Others
 Sof(C25')=Sof(H25C)=Sof(H25D)=Sof(C26')=Sof(H26C)=Sof(H26D)=Sof(C27')=
 Sof(H27C)=Sof(H27D)=Sof(C28')=Sof(H28C)=Sof(H28D)=Sof(O1')=1-FVAR(1)
 Sof(C25)=Sof(H25A)=Sof(H25B)=Sof(C26)=Sof(H26A)=Sof(H26B)=Sof(C27)=Sof(H27A)=
 Sof(H27B)=Sof(C28)=Sof(H28A)=Sof(H28B)=Sof(O1)=FVAR(1)
 Uiso(C29)=Uiso(C30)=Uiso(C31)=Uiso(C32)=Uiso(C33)=Uiso(C34)=Uiso(C35)=FVAR(2)
 Fixed Sof: C29(0.5) H29A(0.5) C30(0.5) H30A(0.5) C31(0.5) H31A(0.5) C32(0.5)
 H32A(0.5) C33(0.5) H33A(0.5) C34(0.5) C35(0.5) H35A(0.5) H35B(0.5) H35C(0.5)
7.a Riding coordinates:
 C29(H29A,C30), C29(H30A,C31), C29(H31A,C32), C29(H32A,C33), C29(H33A,C34,C35),
  C29(H35A,H35B,H35C)
7.b Secondary CH2 refined with riding coordinates:
 C21(H21A,H21B), C22(H22A,H22B), C23(H23A,H23B), C24(H24A,H24B), C25(H25A,
 H25B), C26(H26A,H26B), C27(H27A,H27B), C28(H28A,H28B), C25'(H25C,H25D),
 C26'(H26C,H26D), C27'(H27C,H27D), C28'(H28C,H28D)
7.c Fitted hexagon refined as free rotating group:
 C29(C25',C26',C27',C28',Cr1)
7.d Idealised Me refined as rotating group:
 C4(H4A,H4B,H4C), C5(H5A,H5B,H5C), C6(H6A,H6B,H6C), C8(H8A,H8B,H8C), C9(H9A,
 H9B,H9C), C10(H10A,H10B,H10C), C14(H14A,H14B,H14C), C15(H15A,H15B,H15C),
 C16(H16A,H16B,H16C), C18(H18A,H18B,H18C), C19(H19A,H19B,H19C), C20(H20A,H20B,
 H20C)
;
_olex2_submission_special_instructions 'No special instructions were received'

loop_
_space_group_symop_id
_space_group_symop_operation_xyz
1 'x, y, z'
2 '-x, y, -z+1/2'
3 'x+1/2, y+1/2, z'
4 '-x+1/2, y+1/2, -z+1/2'
5 '-x, -y, -z'
6 'x, -y, z-1/2'
7 '-x+1/2, -y+1/2, -z'
8 'x+1/2, -y+1/2, z-1/2'

loop_
_atom_site_label
_atom_site_type_symbol
_atom_site_fract_x
_atom_site_fract_y
_atom_site_fract_z
_atom_site_U_iso_or_equiv
_atom_site_adp_type
_atom_site_occupancy
_atom_site_symmetry_multiplicity
_atom_site_calc_flag
_atom_site_refinement_flags
_atom_site_disorder_assembly
_atom_site_disorder_group
C1 C 0.53208(19) 0.20338(11) 0.38319(13) 0.0446(7) Uani 1 1 d . A .
C2 C 0.3941(2) 0.17263(12) 0.36495(15) 0.0513(7) Uani 1 1 d . A .
C3 C 0.3079(2) 0.14914(15) 0.36019(19) 0.0723(10) Uani 1 1 d . . .
C4 C 0.2932(3) 0.1140(2) 0.4235(2) 0.129(2) Uani 1 1 d . . .
H4A H 0.3336 0.0854 0.4279 0.193 Uiso 1 1 calc R . .
H4B H 0.2401 0.0977 0.4180 0.193 Uiso 1 1 calc R . .
H4C H 0.2967 0.1366 0.4648 0.193 Uiso 1 1 calc R . .
C5 C 0.2963(3) 0.11187(19) 0.2953(2) 0.1031(15) Uani 1 1 d . . .
H5A H 0.3056 0.1329 0.2540 0.155 Uiso 1 1 calc R . .
H5B H 0.2418 0.0976 0.2921 0.155 Uiso 1 1 calc R . .
H5C H 0.3342 0.0818 0.2993 0.155 Uiso 1 1 calc R . .
C6 C 0.2462(3) 0.1953(2) 0.3531(4) 0.143(2) Uani 1 1 d . . .
H6A H 0.2468 0.2158 0.3961 0.215 Uiso 1 1 calc R . .
H6B H 0.1930 0.1801 0.3430 0.215 Uiso 1 1 calc R . .
H6C H 0.2597 0.2194 0.3157 0.215 Uiso 1 1 calc R . .
C7 C 0.6186(2) 0.21882(13) 0.40764(15) 0.0554(8) Uani 1 1 d . . .
C8 C 0.6607(3) 0.16733(17) 0.4398(2) 0.0983(15) Uani 1 1 d . . .
H8A H 0.6332 0.1558 0.4801 0.147 Uiso 1 1 calc R . .
H8B H 0.7163 0.1759 0.4535 0.147 Uiso 1 1 calc R . .
H8C H 0.6590 0.1381 0.4058 0.147 Uiso 1 1 calc R . .
C9 C 0.6682(2) 0.24012(15) 0.34879(17) 0.0645(9) Uani 1 1 d . . .
H9A H 0.6655 0.2141 0.3109 0.097 Uiso 1 1 calc R . .
H9B H 0.7238 0.2448 0.3658 0.097 Uiso 1 1 calc R . .
H9C H 0.6466 0.2749 0.3325 0.097 Uiso 1 1 calc R . .
C10 C 0.6151(2) 0.26386(17) 0.46386(17) 0.0797(11) Uani 1 1 d . . .
H10A H 0.5898 0.2963 0.4436 0.119 Uiso 1 1 calc R . .
H10B H 0.6692 0.2726 0.4817 0.119 Uiso 1 1 calc R . .
H10C H 0.5840 0.2508 0.5014 0.119 Uiso 1 1 calc R . .
C11 C 0.47147(19) 0.37588(11) 0.37960(13) 0.0453(7) Uani 1 1 d . . .
C12 C 0.6096(2) 0.40625(12) 0.37403(14) 0.0515(8) Uani 1 1 d . . .
C13 C 0.6959(2) 0.42960(14) 0.37634(17) 0.0649(9) Uani 1 1 d . . .
C14 C 0.7573(3) 0.38383(17) 0.3673(3) 0.0951(14) Uani 1 1 d . . .
H14A H 0.7529 0.3569 0.4036 0.143 Uiso 1 1 calc R . .
H14B H 0.8112 0.3991 0.3700 0.143 Uiso 1 1 calc R . .
H14C H 0.7468 0.3666 0.3224 0.143 Uiso 1 1 calc R . .
C15 C 0.7163(3) 0.4590(2) 0.4460(2) 0.1195(19) Uani 1 1 d . . .
H15A H 0.6793 0.4892 0.4509 0.179 Uiso 1 1 calc R . .
H15B H 0.7710 0.4727 0.4469 0.179 Uiso 1 1 calc R . .
H15C H 0.7112 0.4335 0.4839 0.179 Uiso 1 1 calc R . .
C16 C 0.7031(3) 0.47092(17) 0.3167(2) 0.0923(13) Uani 1 1 d . . .
H16A H 0.6901 0.4529 0.2727 0.138 Uiso 1 1 calc R . .
H16B H 0.7577 0.4849 0.3175 0.138 Uiso 1 1 calc R . .
H16C H 0.6660 0.5009 0.3224 0.138 Uiso 1 1 calc R . .
C17 C 0.3845(2) 0.36107(13) 0.39594(15) 0.0571(8) Uani 1 1 d . . .
C18 C 0.3878(2) 0.31574(16) 0.45204(17) 0.0768(11) Uani 1 1 d . . .
H18A H 0.4163 0.3292 0.4938 0.115 Uiso 1 1 calc R . .
H18B H 0.4157 0.2841 0.4351 0.115 Uiso 1 1 calc R . .
H18C H 0.3335 0.3055 0.4623 0.115 Uiso 1 1 calc R . .
C19 C 0.3346(2) 0.33990(16) 0.33181(17) 0.0684(9) Uani 1 1 d . . .
H19A H 0.2795 0.3341 0.3435 0.103 Uiso 1 1 calc R . .
H19B H 0.3573 0.3057 0.3167 0.103 Uiso 1 1 calc R . .
H19C H 0.3358 0.3666 0.2948 0.103 Uiso 1 1 calc R . .
C20 C 0.3431(3) 0.41228(17) 0.4246(2) 0.0956(14) Uani 1 1 d . . .
H20A H 0.3715 0.4237 0.4674 0.143 Uiso 1 1 calc R . .
H20B H 0.2877 0.4036 0.4333 0.143 Uiso 1 1 calc R . .
H20C H 0.3441 0.4416 0.3909 0.143 Uiso 1 1 calc R . .
C21 C 0.5100(3) 0.5858(2) 0.3508(3) 0.1245(18) Uani 1 1 d U . .
H21A H 0.5532 0.5901 0.3189 0.149 Uiso 1 1 calc R . .
H21B H 0.5328 0.5705 0.3945 0.149 Uiso 1 1 calc R . .
C22 C 0.4700(5) 0.6399(2) 0.3631(3) 0.142(2) Uani 1 1 d . . .
H22A H 0.4915 0.6564 0.4065 0.171 Uiso 1 1 calc R . .
H22B H 0.4781 0.6652 0.3249 0.171 Uiso 1 1 calc R . .
C23 C 0.3838(4) 0.6266(2) 0.3668(4) 0.141(2) Uani 1 1 d . . .
H23A H 0.3512 0.6473 0.3320 0.169 Uiso 1 1 calc R . .
H23B H 0.3655 0.6353 0.4128 0.169 Uiso 1 1 calc R . .
C24 C 0.3768(4) 0.5667(2) 0.3529(3) 0.1202(17) Uani 1 1 d . . .
H24A H 0.3721 0.5466 0.3962 0.144 Uiso 1 1 calc R . .
H24B H 0.3291 0.5590 0.3221 0.144 Uiso 1 1 calc R . .
C25 C 0.3738(14) -0.0015(7) 0.1749(15) 0.264(9) Uani 0.496(18) 1 d PDU A 1
H25A H 0.3305 0.0193 0.1506 0.317 Uiso 0.496(18) 1 calc PR A 1
H25B H 0.3591 -0.0078 0.2226 0.317 Uiso 0.496(18) 1 calc PR A 1
C26 C 0.3845(12) -0.0523(8) 0.1408(16) 0.265(9) Uani 0.496(18) 1 d PDU A 1
H26A H 0.3902 -0.0821 0.1747 0.318 Uiso 0.496(18) 1 calc PR A 1
H26B H 0.3383 -0.0602 0.1085 0.318 Uiso 0.496(18) 1 calc PR A 1
C27 C 0.4553(14) -0.0466(8) 0.1049(15) 0.267(9) Uani 0.496(18) 1 d PDU A 1
H27A H 0.4438 -0.0509 0.0549 0.321 Uiso 0.496(18) 1 calc PR A 1
H27B H 0.4957 -0.0736 0.1208 0.321 Uiso 0.496(18) 1 calc PR A 1
C28 C 0.4822(18) 0.0074(8) 0.1210(14) 0.264(9) Uani 0.496(18) 1 d PDU A 1
H28A H 0.5403 0.0071 0.1330 0.317 Uiso 0.496(18) 1 calc PR A 1
H28B H 0.4720 0.0311 0.0807 0.317 Uiso 0.496(18) 1 calc PR A 1
C29 C 0.4087(5) 0.7956(5) 0.2583(4) 0.171(2) Uiso 0.50 1 d PG . .
H29A H 0.3512 0.7948 0.2464 0.206 Uiso 0.50 1 d PR . .
C30 C 0.4376(7) 0.7966(5) 0.3281(4) 0.171(2) Uiso 0.50 1 d PG . .
H30A H 0.4000 0.7963 0.3645 0.206 Uiso 0.50 1 d PR . .
C31 C 0.5208(7) 0.7981(4) 0.3450(3) 0.171(2) Uiso 0.50 1 d PG . .
H31A H 0.5407 0.7988 0.3932 0.206 Uiso 0.50 1 d PR . .
C32 C 0.5751(5) 0.7985(5) 0.2922(5) 0.171(2) Uiso 0.50 1 d PG . .
H32A H 0.6326 0.7995 0.3039 0.206 Uiso 0.50 1 d PR . .
C33 C 0.5463(5) 0.7974(4) 0.2224(4) 0.171(2) Uiso 0.50 1 d PG . .
H33A H 0.5838 0.7977 0.1859 0.206 Uiso 0.50 1 d PR . .
C34 C 0.4630(5) 0.7960(3) 0.2054(3) 0.171(2) Uiso 0.50 1 d PG . .
C35 C 0.4236(8) 0.7962(6) 0.1256(4) 0.171(2) Uiso 0.50 1 d PG . .
H35A H 0.4663 0.7965 0.0936 0.257 Uiso 0.50 1 d PR . .
H35B H 0.3908 0.7638 0.1178 0.257 Uiso 0.50 1 d PR . .
H35C H 0.3903 0.8284 0.1182 0.257 Uiso 0.50 1 d PR . .
C25' C 0.3733(9) 0.0094(9) 0.1394(9) 0.185(7) Uani 0.504(18) 1 d PDU A 2
H25C H 0.3399 -0.0113 0.1702 0.222 Uiso 0.504(18) 1 calc PR A 2
H25D H 0.3424 0.0409 0.1216 0.222 Uiso 0.504(18) 1 calc PR A 2
C26' C 0.3937(8) -0.0225(9) 0.0862(11) 0.191(7) Uani 0.504(18) 1 d PDU A 2
H26C H 0.3615 -0.0561 0.0850 0.229 Uiso 0.504(18) 1 calc PR A 2
H26D H 0.3833 -0.0032 0.0422 0.229 Uiso 0.504(18) 1 calc PR A 2
C27' C 0.4725(9) -0.0348(8) 0.0954(9) 0.201(7) Uani 0.504(18) 1 d PDU A 2
H27C H 0.4796 -0.0743 0.1017 0.241 Uiso 0.504(18) 1 calc PR A 2
H27D H 0.5010 -0.0235 0.0549 0.241 Uiso 0.504(18) 1 calc PR A 2
C28' C 0.5015(10) -0.0082(9) 0.1520(10) 0.200(7) Uani 0.504(18) 1 d PDU A 2
H28C H 0.5490 0.0131 0.1411 0.240 Uiso 0.504(18) 1 calc PR A 2
H28D H 0.5177 -0.0344 0.1885 0.240 Uiso 0.504(18) 1 calc PR A 2
Cr1 Cr 0.5000 0.28948(2) 0.2500 0.03053(16) Uani 1 2 d S . .
K1 K 0.5000 0.11831(4) 0.2500 0.0588(3) Uani 1 2 d S . .
K2 K 0.5000 0.46056(4) 0.2500 0.0553(3) Uani 1 2 d S . .
N1 N 0.49269(13) 0.22681(8) 0.32726(10) 0.0372(5) Uani 1 1 d . A .
N2 N 0.41377(14) 0.20861(9) 0.31625(11) 0.0419(5) Uani 1 1 d . A .
N3 N 0.58884(14) 0.37002(9) 0.32404(10) 0.0412(5) Uani 1 1 d . . .
N4 N 0.51003(14) 0.35195(8) 0.32775(10) 0.0381(5) Uani 1 1 d . . .
O1 O 0.4426(3) 0.02661(15) 0.1753(2) 0.1318(13) Uani 0.496(18) 1 d PD A 1
O2 O 0.4476(2) 0.55125(12) 0.32105(14) 0.0927(8) Uani 1 1 d U . .
O1' O 0.4426(3) 0.02661(15) 0.1753(2) 0.1318(13) Uani 0.504(18) 1 d PD A 2
P1 P 0.47173(7) 0.15707(4) 0.42740(4) 0.0661(3) Uani 1 1 d . . .
P2 P 0.53230(7) 0.42306(4) 0.42875(4) 0.0651(3) Uani 1 1 d . . .

loop_
_atom_site_aniso_label
_atom_site_aniso_U_11
_atom_site_aniso_U_22
_atom_site_aniso_U_33
_atom_site_aniso_U_23
_atom_site_aniso_U_13
_atom_site_aniso_U_12
C1 0.065(2) 0.0336(15) 0.0345(13) 0.0039(11) -0.0024(12) 0.0018(13)
C2 0.067(2) 0.0397(16) 0.0488(15) 0.0004(13) 0.0185(14) -0.0118(14)
C3 0.079(3) 0.059(2) 0.082(2) 0.0037(19) 0.0314(19) -0.024(2)
C4 0.135(4) 0.149(5) 0.107(3) 0.027(3) 0.041(3) -0.071(4)
C5 0.106(4) 0.102(3) 0.102(3) -0.002(3) 0.013(3) -0.058(3)
C6 0.069(3) 0.091(4) 0.275(8) 0.002(4) 0.042(4) -0.016(3)
C7 0.065(2) 0.0483(17) 0.0506(16) 0.0033(14) -0.0171(15) 0.0030(15)
C8 0.096(3) 0.079(3) 0.114(3) 0.026(3) -0.041(3) 0.008(2)
C9 0.054(2) 0.067(2) 0.072(2) -0.0072(18) -0.0058(16) -0.0031(17)
C10 0.094(3) 0.087(3) 0.0554(19) -0.0173(19) -0.0130(18) -0.015(2)
C11 0.071(2) 0.0346(14) 0.0313(12) -0.0004(11) 0.0108(12) 0.0042(13)
C12 0.074(2) 0.0392(16) 0.0406(14) 0.0027(13) -0.0048(13) -0.0119(15)
C13 0.080(2) 0.0516(19) 0.0616(19) 0.0015(16) -0.0126(17) -0.0240(18)
C14 0.072(3) 0.079(3) 0.131(4) 0.005(3) -0.015(3) -0.016(2)
C15 0.134(4) 0.129(4) 0.092(3) -0.032(3) -0.019(3) -0.058(4)
C16 0.095(3) 0.078(3) 0.102(3) 0.026(2) -0.004(2) -0.035(2)
C17 0.071(2) 0.0529(19) 0.0505(16) 0.0029(14) 0.0257(15) 0.0075(16)
C18 0.099(3) 0.078(3) 0.0563(19) 0.0120(18) 0.0267(19) -0.006(2)
C19 0.058(2) 0.085(3) 0.0633(19) 0.0092(18) 0.0196(16) 0.0010(19)
C20 0.106(3) 0.076(3) 0.110(3) -0.012(2) 0.055(3) 0.020(2)
C21 0.111(4) 0.133(5) 0.127(4) -0.041(4) -0.010(3) 0.013(3)
C22 0.205(8) 0.084(4) 0.135(5) -0.042(3) -0.015(5) 0.003(4)
C23 0.147(6) 0.111(5) 0.163(6) -0.044(4) -0.006(5) 0.052(4)
C24 0.136(5) 0.106(4) 0.121(4) -0.027(3) 0.024(3) -0.002(3)
C25 0.285(17) 0.153(9) 0.371(18) -0.128(11) 0.158(14) -0.133(10)
C26 0.290(16) 0.149(9) 0.373(17) -0.129(10) 0.157(13) -0.133(10)
C27 0.302(16) 0.147(9) 0.370(18) -0.135(11) 0.160(13) -0.123(10)
C28 0.303(17) 0.142(9) 0.365(18) -0.134(11) 0.165(14) -0.126(10)
C25' 0.118(8) 0.227(13) 0.203(10) -0.116(9) -0.064(7) 0.025(8)
C26' 0.132(8) 0.234(13) 0.199(10) -0.122(8) -0.059(7) 0.020(7)
C27' 0.150(8) 0.238(13) 0.207(10) -0.122(8) -0.042(7) 0.026(8)
C28' 0.146(9) 0.235(14) 0.211(11) -0.124(9) -0.047(8) 0.032(8)
Cr1 0.0406(3) 0.0252(3) 0.0262(3) 0.000 0.0051(2) 0.000
K1 0.0757(7) 0.0411(5) 0.0605(6) 0.000 0.0118(5) 0.000
K2 0.0787(7) 0.0383(5) 0.0484(5) 0.000 0.0012(4) 0.000
N1 0.0476(14) 0.0291(11) 0.0350(10) 0.0015(9) 0.0036(9) -0.0016(10)
N2 0.0459(13) 0.0387(12) 0.0418(11) 0.0007(10) 0.0078(10) -0.0068(11)
N3 0.0525(15) 0.0357(12) 0.0353(11) -0.0028(9) 0.0015(10) -0.0079(11)
N4 0.0550(15) 0.0298(11) 0.0298(10) -0.0008(9) 0.0057(9) -0.0022(10)
O1 0.164(4) 0.089(2) 0.142(3) -0.048(2) 0.009(3) -0.021(3)
O2 0.126(2) 0.0747(18) 0.0783(17) -0.0230(14) 0.0105(16) 0.0127(16)
O1' 0.164(4) 0.089(2) 0.142(3) -0.048(2) 0.009(3) -0.021(3)
P1 0.0982(8) 0.0515(5) 0.0488(4) 0.0197(4) 0.0047(4) -0.0111(5)
P2 0.1050(8) 0.0483(5) 0.0425(4) -0.0161(4) 0.0099(4) -0.0082(5)

loop_
_atom_type_symbol
_atom_type_description
_atom_type_scat_dispersion_real
_atom_type_scat_dispersion_imag
_atom_type_scat_source
C C 0.0033 0.0016 'International Tables Vol C Tables 4.2.6.8 and 6.1.1.4'
H H 0.0000 0.0000 'International Tables Vol C Tables 4.2.6.8 and 6.1.1.4'
Cr Cr 0.3209 0.6236 'International Tables Vol C Tables 4.2.6.8 and 6.1.1.4'
K K 0.2009 0.2494 'International Tables Vol C Tables 4.2.6.8 and 6.1.1.4'
N N 0.0061 0.0033 'International Tables Vol C Tables 4.2.6.8 and 6.1.1.4'
O O 0.0106 0.0060 'International Tables Vol C Tables 4.2.6.8 and 6.1.1.4'
P P 0.1023 0.0942 'International Tables Vol C Tables 4.2.6.8 and 6.1.1.4'

loop_
_geom_angle_atom_site_label_1
_geom_angle_atom_site_label_2
_geom_angle_atom_site_label_3
_geom_angle
_geom_angle_site_symmetry_1
_geom_angle_site_symmetry_3
_geom_angle_publ_flag
C7 C1 K1 119.72(19) . . ?
C7 C1 P1 123.96(19) . . ?
N1 C1 C7 122.7(2) . . ?
N1 C1 K1 66.52(14) . . ?
N1 C1 P1 113.3(2) . . ?
P1 C1 K1 84.43(10) . . ?
C3 C2 K1 110.6(2) . . ?
C3 C2 P1 127.1(2) . . ?
N2 C2 C3 117.9(3) . . ?
N2 C2 K1 67.64(15) . . ?
N2 C2 P1 115.1(2) . . ?
P1 C2 K1 88.50(12) . . ?
C2 C3 C5 109.7(3) . . ?
C4 C3 C2 110.8(3) . . ?
C4 C3 C5 107.3(3) . . ?
C4 C3 C6 110.5(4) . . ?
C6 C3 C2 110.3(3) . . ?
C6 C3 C5 108.2(4) . . ?
C1 C7 C8 108.4(3) . . ?
C1 C7 C9 113.1(2) . . ?
C1 C7 C10 108.4(3) . . ?
C9 C7 C8 108.7(3) . . ?
C9 C7 C10 108.8(3) . . ?
C10 C7 C8 109.4(3) . . ?
C17 C11 K2 118.78(18) . . ?
C17 C11 P2 123.7(2) . . ?
N4 C11 C17 122.8(2) . . ?
N4 C11 K2 67.37(13) . . ?
N4 C11 P2 113.4(2) . . ?
P2 C11 K2 83.89(10) . . ?
C13 C12 K2 110.70(18) . . ?
C13 C12 P2 127.4(2) . . ?
N3 C12 C13 117.6(3) . . ?
N3 C12 K2 68.08(15) . . ?
N3 C12 P2 114.9(2) . . ?
P2 C12 K2 87.09(12) . . ?
C12 C13 C15 110.6(3) . . ?
C14 C13 C12 110.6(3) . . ?
C14 C13 C15 109.1(4) . . ?
C14 C13 C16 108.1(4) . . ?
C16 C13 C12 109.6(3) . . ?
C16 C13 C15 108.8(3) . . ?
C11 C17 C18 108.5(3) . . ?
C11 C17 C20 109.0(3) . . ?
C19 C17 C11 112.4(2) . . ?
C19 C17 C18 108.5(3) . . ?
C19 C17 C20 109.3(3) . . ?
C20 C17 C18 109.1(3) . . ?
O2 C21 C22 105.5(4) . . ?
C23 C22 C21 104.7(5) . . ?
C22 C23 C24 105.8(5) . . ?
O2 C24 C23 106.4(5) . . ?
O1 C25 C26 108.8(12) . . ?
C27 C26 C25 105.7(9) . . ?
C26 C27 C28 104.3(11) . . ?
O1 C28 C27 109.3(12) . . ?
C30 C29 C34 120.0 . . ?
C32 C29 C30 144.5(8) 2_655 . ?
C32 C29 C34 25.1(8) 2_655 . ?
C33 C29 C30 46.4(9) 2_655 . ?
C33 C29 C32 98.2(14) 2_655 2_655 ?
C33 C29 C34 73.7(9) 2_655 . ?
C29 C30 C31 120.0 . . ?
C29 C30 C34 85.6(4) . 2_655 ?
C31 C30 C34 34.4(4) . 2_655 ?
C33 C30 C29 35.2(9) 2_655 . ?
C33 C30 C31 84.8(9) 2_655 . ?
C33 C30 C34 50.5(9) 2_655 2_655 ?
C30 C31 C33 38.0(5) . 2_655 ?
C32 C31 C30 120.0 . . ?
C32 C31 C33 82.0(5) . 2_655 ?
C34 C31 C30 95.1(9) 2_655 . ?
C34 C31 C32 25.0(9) 2_655 . ?
C34 C31 C33 57.2(7) 2_655 2_655 ?
C34 C31 C35 104(2) 2_655 2_655 ?
C35 C31 C30 160.6(15) 2_655 . ?
C35 C31 C32 79.0(15) 2_655 . ?
C35 C31 C33 160.8(18) 2_655 2_655 ?
C29 C32 C31 154.8(8) 2_655 . ?
C29 C32 C33 35.2(8) 2_655 . ?
C29 C32 C33 100.6(9) 2_655 2_655 ?
C29 C32 C35 163.0(16) 2_655 2_655 ?
C31 C32 C33 54.5(4) . 2_655 ?
C31 C32 C33 120.0 . . ?
C31 C32 C35 40.8(10) . 2_655 ?
C33 C32 C33 65.5(4) . 2_655 ?
C33 C32 C35 160.5(10) . 2_655 ?
C34 C32 C29 112.2(16) 2_655 2_655 ?
C34 C32 C31 42.7(12) 2_655 . ?
C34 C32 C33 13.0(10) 2_655 2_655 ?
C34 C32 C33 77.6(12) 2_655 . ?
C34 C32 C35 83.0(19) 2_655 2_655 ?
C35 C32 C33 95.3(10) 2_655 2_655 ?
C29 C33 C30 98.4(16) 2_655 2_655 ?
C29 C33 C31 155.6(14) 2_655 2_655 ?
C29 C33 C32 160.7(12) 2_655 2_655 ?
C29 C33 C32 46.5(9) 2_655 . ?
C29 C33 C33 119.2(11) 2_655 2_655 ?
C29 C33 C34 165.6(11) 2_655 . ?
C29 C33 C34 72.5(8) 2_655 2_655 ?
C30 C33 C31 57.2(8) 2_655 2_655 ?
C30 C33 C32 144.9(12) 2_655 . ?
C30 C33 C32 100.7(11) 2_655 2_655 ?
C30 C33 C33 142.2(13) 2_655 2_655 ?
C30 C33 C34 95.1(12) 2_655 . ?
C30 C33 C34 170.7(15) 2_655 2_655 ?
C31 C33 C32 43.4(4) 2_655 2_655 ?
C31 C33 C33 85.0(7) 2_655 2_655 ?
C32 C33 C31 157.9(7) . 2_655 ?
C32 C33 C32 114.5(4) . 2_655 ?
C32 C33 C33 72.9(5) . 2_655 ?
C32 C33 C34 26.4(7) . 2_655 ?
C33 C33 C32 41.6(3) 2_655 2_655 ?
C34 C33 C31 38.0(7) . 2_655 ?
C34 C33 C31 131.7(10) 2_655 2_655 ?
C34 C33 C32 88.3(7) 2_655 2_655 ?
C34 C33 C32 5.9(4) . 2_655 ?
C34 C33 C32 120.0 . . ?
C34 C33 C33 46.7(4) 2_655 2_655 ?
C34 C33 C33 47.1(5) . 2_655 ?
C34 C33 C34 93.7(7) . 2_655 ?
C29 C34 C30 154.4(7) . 2_655 ?
C29 C34 C33 33.8(7) . 2_655 ?
C29 C34 C34 76.7(5) . 2_655 ?
C29 C34 C35 116.4 . . ?
C30 C34 C34 77.7(6) 2_655 2_655 ?
C31 C34 C29 155.1(12) 2_655 . ?
C31 C34 C30 50.5(7) 2_655 2_655 ?
C31 C34 C33 84.8(12) 2_655 . ?
C31 C34 C33 170.1(13) 2_655 2_655 ?
C31 C34 C34 128.1(12) 2_655 2_655 ?
C31 C34 C35 38.8(12) 2_655 . ?
C32 C34 C29 42.8(13) 2_655 . ?
C32 C34 C30 162.2(14) 2_655 2_655 ?
C32 C34 C31 112.3(15) 2_655 2_655 ?
C32 C34 C33 161.1(12) 2_655 . ?
C32 C34 C33 76.1(12) 2_655 2_655 ?
C32 C34 C34 119.0(13) 2_655 2_655 ?
C32 C34 C35 74.1(13) 2_655 . ?
C33 C34 C29 120.0 . . ?
C33 C34 C30 34.4(7) . 2_655 ?
C33 C34 C30 120.6(9) 2_655 2_655 ?
C33 C34 C33 86.2(7) . 2_655 ?
C33 C34 C34 43.3(5) . 2_655 ?
C33 C34 C34 43.0(4) 2_655 2_655 ?
C33 C34 C35 123.5 . . ?
C33 C34 C35 150.1(7) 2_655 . ?
C35 C34 C30 89.2(7) . 2_655 ?
C35 C34 C34 166.9(5) . 2_655 ?
C31 C35 C32 60.2(6) 2_655 2_655 ?
C31 C35 C34 37.6(8) 2_655 . ?
C32 C35 C34 22.9(6) 2_655 . ?
C27' C26' C25' 108.4(8) . . ?
C28' C27' C26' 107.4(9) . . ?
N1 Cr1 N1 88.89(11) 2_655 . ?
N4 Cr1 N1 172.30(8) . 2_655 ?
N4 Cr1 N1 91.61(8) 2_655 2_655 ?
N4 Cr1 N1 172.30(8) 2_655 . ?
N4 Cr1 N1 91.61(8) . . ?
N4 Cr1 N4 88.92(11) . 2_655 ?
C1 K1 C1 102.52(9) . 2_655 ?
C2 K1 C1 43.44(8) 2_655 2_655 ?
C2 K1 C1 101.93(8) . 2_655 ?
C2 K1 C1 101.93(8) 2_655 . ?
C2 K1 C1 43.44(8) . . ?
C2 K1 C2 130.97(10) . 2_655 ?
N1 K1 C1 79.87(6) . 2_655 ?
N1 K1 C1 24.05(6) 2_655 2_655 ?
N1 K1 C1 79.87(6) 2_655 . ?
N1 K1 C1 24.05(6) . . ?
N1 K1 C2 91.00(7) 2_655 . ?
N1 K1 C2 91.00(7) . 2_655 ?
N1 K1 C2 42.31(6) 2_655 2_655 ?
N1 K1 C2 42.31(6) . . ?
N1 K1 N1 59.06(8) . 2_655 ?
N2 K1 C1 78.94(7) 2_655 . ?
N2 K1 C1 42.22(7) . . ?
N2 K1 C1 78.94(7) . 2_655 ?
N2 K1 C1 42.22(7) 2_655 2_655 ?
N2 K1 C2 106.85(7) . 2_655 ?
N2 K1 C2 106.85(7) 2_655 . ?
N2 K1 C2 24.76(6) . . ?
N2 K1 C2 24.76(6) 2_655 2_655 ?
N2 K1 N1 26.66(6) . . ?
N2 K1 N1 26.66(6) 2_655 2_655 ?
N2 K1 N1 66.24(6) 2_655 . ?
N2 K1 N1 66.24(6) . 2_655 ?
N2 K1 N2 83.67(9) . 2_655 ?
O1 K1 C1 93.97(10) 2_655 . ?
O1 K1 C1 158.80(11) . . ?
O1 K1 C1 93.97(10) . 2_655 ?
O1 K1 C1 158.80(11) 2_655 2_655 ?
O1 K1 C2 99.20(10) . 2_655 ?
O1 K1 C2 120.28(11) 2_655 2_655 ?
O1 K1 C2 120.28(11) . . ?
O1 K1 C2 99.20(10) 2_655 . ?
O1 K1 N1 157.74(11) . . ?
O1 K1 N1 157.74(11) 2_655 2_655 ?
O1 K1 N1 117.85(10) . 2_655 ?
O1 K1 N1 117.85(10) 2_655 . ?
O1 K1 N2 122.19(10) . 2_655 ?
O1 K1 N2 122.19(10) 2_655 . ?
O1 K1 N2 131.27(11) . . ?
O1 K1 N2 131.27(11) 2_655 2_655 ?
O1 K1 O1 73.70(18) . 2_655 ?
O1 K1 O1' 73.70(18) . 2_655 ?
O1' K1 C1 158.80(11) 2_655 2_655 ?
O1' K1 C1 93.97(10) 2_655 . ?
O1' K1 C2 120.28(11) 2_655 2_655 ?
O1' K1 C2 99.20(10) 2_655 . ?
O1' K1 N1 117.85(10) 2_655 . ?
O1' K1 N1 157.74(11) 2_655 2_655 ?
O1' K1 N2 122.19(10) 2_655 . ?
O1' K1 N2 131.27(11) 2_655 2_655 ?
O1' K1 O1 0.00(15) 2_655 2_655 ?
C11 K2 C11 102.35(9) 2_655 . ?
C11 K2 C16 98.20(10) . 2_655 ?
C11 K2 C16 86.95(8) 2_655 2_655 ?
C11 K2 P2 29.48(5) 2_655 2_655 ?
C11 K2 P2 123.31(5) . 2_655 ?
C12 K2 C11 43.62(8) 2_655 2_655 ?
C12 K2 C11 101.80(8) . 2_655 ?
C12 K2 C11 43.62(8) . . ?
C12 K2 C11 101.80(8) 2_655 . ?
C12 K2 C12 131.06(11) 2_655 . ?
C12 K2 C16 43.44(8) 2_655 2_655 ?
C12 K2 C16 141.74(10) . 2_655 ?
C12 K2 P2 131.21(6) . 2_655 ?
C12 K2 P2 29.41(6) 2_655 2_655 ?
C16 K2 P2 65.45(7) 2_655 2_655 ?
N3 K2 C11 42.29(7) . . ?
N3 K2 C11 78.90(7) 2_655 . ?
N3 K2 C11 42.29(7) 2_655 2_655 ?
N3 K2 C11 78.90(7) . 2_655 ?
N3 K2 C12 107.03(7) . 2_655 ?
N3 K2 C12 24.66(6) 2_655 2_655 ?
N3 K2 C12 107.03(7) 2_655 . ?
N3 K2 C12 24.66(6) . . ?
N3 K2 C16 56.35(8) 2_655 2_655 ?
N3 K2 C16 131.32(9) . 2_655 ?
N3 K2 N3 83.93(8) 2_655 . ?
N3 K2 N4 26.59(6) 2_655 2_655 ?
N3 K2 N4 66.38(6) . 2_655 ?
N3 K2 N4 26.59(6) . . ?
N3 K2 N4 66.38(6) 2_655 . ?
N3 K2 P2 46.04(4) 2_655 2_655 ?
N3 K2 P2 108.24(5) . 2_655 ?
N4 K2 C11 24.18(6) 2_655 2_655 ?
N4 K2 C11 79.65(6) . 2_655 ?
N4 K2 C11 24.18(6) . . ?
N4 K2 C11 79.65(6) 2_655 . ?
N4 K2 C12 42.30(7) . . ?
N4 K2 C12 91.04(7) 2_655 . ?
N4 K2 C12 91.04(7) . 2_655 ?
N4 K2 C12 42.30(7) 2_655 2_655 ?
N4 K2 C16 82.02(8) 2_655 2_655 ?
N4 K2 C16 105.26(9) . 2_655 ?
N4 K2 N4 58.89(7) 2_655 . ?
N4 K2 P2 104.57(4) . 2_655 ?
N4 K2 P2 45.74(4) 2_655 2_655 ?
O2 K2 C11 93.63(8) 2_655 2_655 ?
O2 K2 C11 159.85(8) . 2_655 ?
O2 K2 C11 93.63(8) . . ?
O2 K2 C11 159.85(8) 2_655 . ?
O2 K2 C12 98.23(8) . . ?
O2 K2 C12 121.26(9) 2_655 . ?
O2 K2 C12 121.26(9) . 2_655 ?
O2 K2 C12 98.23(8) 2_655 2_655 ?
O2 K2 C16 94.80(10) 2_655 2_655 ?
O2 K2 C16 78.60(9) . 2_655 ?
O2 K2 N3 132.07(8) 2_655 . ?
O2 K2 N3 121.22(7) . . ?
O2 K2 N3 132.07(8) . 2_655 ?
O2 K2 N3 121.22(7) 2_655 2_655 ?
O2 K2 N4 158.36(8) 2_655 . ?
O2 K2 N4 158.36(8) . 2_655 ?
O2 K2 N4 117.54(7) . . ?
O2 K2 N4 117.54(7) 2_655 2_655 ?
O2 K2 O2 73.89(13) . 2_655 ?
O2 K2 P2 76.22(6) 2_655 2_655 ?
O2 K2 P2 130.38(6) . 2_655 ?
C1 N1 Cr1 144.11(19) . . ?
C1 N1 K1 89.43(15) . . ?
C1 N1 N2 113.1(2) . . ?
Cr1 N1 K1 106.03(7) . . ?
N2 N1 Cr1 102.42(14) . . ?
N2 N1 K1 73.23(12) . . ?
C2 N2 K1 87.60(16) . . ?
C2 N2 N1 111.7(2) . . ?
N1 N2 K1 80.11(13) . . ?
C12 N3 K2 87.25(16) . . ?
C12 N3 N4 112.1(2) . . ?
N4 N3 K2 79.60(13) . . ?
C11 N4 Cr1 143.7(2) . . ?
C11 N4 K2 88.45(14) . . ?
C11 N4 N3 113.0(2) . . ?
Cr1 N4 K2 106.09(7) . . ?
N3 N4 Cr1 103.00(14) . . ?
N3 N4 K2 73.81(12) . . ?
C25 O1 C28 105.9(13) . . ?
C25 O1 K1 132.8(8) . . ?
C28 O1 K1 120.6(8) . . ?
C21 O2 K2 115.4(3) . . ?
C24 O2 C21 105.7(4) . . ?
C24 O2 K2 136.3(3) . . ?
C1 P1 K1 66.43(9) . . ?
C2 P1 C1 86.81(13) . . ?
C2 P1 K1 62.46(10) . . ?
C11 P2 K2 66.63(9) . . ?
C12 P2 C11 86.56(13) . . ?
C12 P2 K2 63.50(9) . . ?

loop_
_geom_bond_atom_site_label_1
_geom_bond_atom_site_label_2
_geom_bond_distance
_geom_bond_site_symmetry_2
_geom_bond_publ_flag
C1 C7 1.519(4) . ?
C1 K1 3.296(3) . ?
C1 N1 1.343(3) . ?
C1 P1 1.751(3) . ?
C2 C3 1.527(5) . ?
C2 K1 3.174(3) . ?
C2 N2 1.330(3) . ?
C2 P1 1.738(3) . ?
C3 C4 1.512(5) . ?
C3 C5 1.538(5) . ?
C3 C6 1.512(6) . ?
C7 C8 1.539(5) . ?
C7 C9 1.521(5) . ?
C7 C10 1.536(5) . ?
C11 C17 1.528(4) . ?
C11 K2 3.275(3) . ?
C11 N4 1.342(3) . ?
C11 P2 1.756(3) . ?
C12 C13 1.529(5) . ?
C12 K2 3.179(3) . ?
C12 N3 1.328(3) . ?
C12 P2 1.744(3) . ?
C13 C14 1.519(5) . ?
C13 C15 1.530(5) . ?
C13 C16 1.528(5) . ?
C17 C18 1.535(4) . ?
C17 C19 1.523(5) . ?
C17 C20 1.533(5) . ?
C21 C22 1.492(7) . ?
C21 O2 1.418(6) . ?
C22 C23 1.463(8) . ?
C23 C24 1.480(7) . ?
C24 O2 1.399(6) . ?
C25 C26 1.411(15) . ?
C25 O1 1.320(16) . ?
C26 C27 1.396(15) . ?
C27 C28 1.408(15) . ?
C28 O1 1.343(17) . ?
C29 C30 1.3900 . ?
C29 C32 1.019(16) 2_655 ?
C29 C33 0.810(16) 2_655 ?
C29 C34 1.3900 . ?
C30 C31 1.3900 . ?
C30 C33 1.017(13) 2_655 ?
C30 C34 1.794(19) 2_655 ?
C31 C32 1.3900 . ?
C31 C33 1.646(15) 2_655 ?
C31 C34 1.018(16) 2_655 ?
C31 C35 1.05(2) 2_655 ?
C32 C29 1.019(13) 2_655 ?
C32 C33 1.3900 . ?
C32 C33 2.002(17) 2_655 ?
C32 C34 0.636(18) 2_655 ?
C32 C35 1.572(18) 2_655 ?
C33 C29 0.810(14) 2_655 ?
C33 C30 1.017(15) 2_655 ?
C33 C31 1.646(16) 2_655 ?
C33 C32 2.002(15) 2_655 ?
C33 C33 1.906(14) 2_655 ?
C33 C34 1.3900 . ?
C33 C34 1.398(15) 2_655 ?
C34 C30 1.794(16) 2_655 ?
C34 C31 1.018(13) 2_655 ?
C34 C32 0.636(16) 2_655 ?
C34 C33 1.398(13) 2_655 ?
C34 C34 2.034(12) 2_655 ?
C34 C35 1.6228 . ?
C35 C31 1.046(19) 2_655 ?
C35 C32 1.572(15) 2_655 ?
C25' C26' 1.336(12) . ?
C26' C27' 1.333(12) . ?
C27' C28' 1.325(12) . ?
Cr1 N1 2.128(2) 2_655 ?
Cr1 N1 2.128(2) . ?
Cr1 N4 2.122(2) 2_655 ?
Cr1 N4 2.122(2) . ?
K1 C1 3.296(3) 2_655 ?
K1 C2 3.174(3) 2_655 ?
K1 N1 3.023(2) . ?
K1 N1 3.023(2) 2_655 ?
K1 N2 2.938(2) . ?
K1 N2 2.938(2) 2_655 ?
K1 O1 2.778(3) 2_655 ?
K1 O1 2.778(3) . ?
K1 O1' 2.778(3) 2_655 ?
K2 C11 3.275(3) 2_655 ?
K2 C12 3.179(3) 2_655 ?
K2 C16 3.517(4) 2_655 ?
K2 N3 2.952(2) 2_655 ?
K2 N3 2.952(2) . ?
K2 N4 3.024(2) 2_655 ?
K2 N4 3.024(2) . ?
K2 O2 2.751(3) . ?
K2 O2 2.751(3) 2_655 ?
K2 P2 3.5473(9) 2_655 ?
N1 N2 1.377(3) . ?
N3 N4 1.376(3) . ?

loop_
_geom_torsion_atom_site_label_1
_geom_torsion_atom_site_label_2
_geom_torsion_atom_site_label_3
_geom_torsion_atom_site_label_4
_geom_torsion
_geom_torsion_site_symmetry_1
_geom_torsion_site_symmetry_2
_geom_torsion_site_symmetry_3
_geom_torsion_site_symmetry_4
_geom_torsion_publ_flag
C1 K1 N1 C1 -160.13(13) 2_655 . . . ?
C1 K1 N1 Cr1 -12.98(9) 2_655 . . . ?
C1 K1 N1 Cr1 147.1(2) . . . . ?
C1 K1 N1 N2 -114.4(2) . . . . ?
C1 K1 N1 N2 85.48(13) 2_655 . . . ?
C1 K1 N2 C2 -79.03(18) . . . . ?
C1 K1 N2 C2 157.99(18) 2_655 . . . ?
C1 K1 N2 N1 -89.44(13) 2_655 . . . ?
C1 K1 N2 N1 33.53(12) . . . . ?
C1 K1 O1 C25 37(2) . . . . ?
C1 K1 O1 C25 -104(2) 2_655 . . . ?
C1 K1 O1 C28 -153.0(18) . . . . ?
C1 K1 O1 C28 65.8(18) 2_655 . . . ?
C1 K1 P1 C1 -50.62(17) 2_655 . . . ?
C1 K1 P1 C2 99.15(15) . . . . ?
C1 K1 P1 C2 48.53(13) 2_655 . . . ?
C1 N1 N2 C2 1.4(3) . . . . ?
C1 N1 N2 K1 -81.96(19) . . . . ?
C2 K1 N1 C1 -117.92(17) 2_655 . . . ?
C2 K1 N1 C1 79.33(18) . . . . ?
C2 K1 N1 Cr1 -133.52(14) . . . . ?
C2 K1 N1 Cr1 29.22(9) 2_655 . . . ?
C2 K1 N1 N2 -35.06(13) . . . . ?
C2 K1 N1 N2 127.69(13) 2_655 . . . ?
C2 K1 N2 C2 -168.33(11) 2_655 . . . ?
C2 K1 N2 N1 -55.76(13) 2_655 . . . ?
C2 K1 N2 N1 112.6(2) . . . . ?
C2 K1 O1 C25 -147(2) 2_655 . . . ?
C2 K1 O1 C25 2(2) . . . . ?
C2 K1 O1 C28 172.1(18) . . . . ?
C2 K1 O1 C28 22.3(18) 2_655 . . . ?
C2 K1 P1 C1 -99.15(15) . . . . ?
C2 K1 P1 C1 3.76(13) 2_655 . . . ?
C2 K1 P1 C2 102.91(17) 2_655 . . . ?
C3 C2 K1 C1 -173.7(3) . . . . ?
C3 C2 K1 C1 90.6(2) . . . 2_655 ?
C3 C2 K1 C2 127.5(2) . . . 2_655 ?
C3 C2 K1 N1 112.2(2) . . . 2_655 ?
C3 C2 K1 N1 150.7(3) . . . . ?
C3 C2 K1 N2 112.7(3) . . . . ?
C3 C2 K1 N2 134.0(2) . . . 2_655 ?
C3 C2 K1 O1 -87.7(2) . . . 2_655 ?
C3 C2 K1 O1 -11.2(3) . . . . ?
C3 C2 K1 O1' -87.7(2) . . . 2_655 ?
C3 C2 N2 K1 -102.3(3) . . . . ?
C3 C2 N2 N1 179.4(3) . . . . ?
C3 C2 P1 C1 179.9(3) . . . . ?
C3 C2 P1 K1 114.9(3) . . . . ?
C7 C1 K1 C1 -95.40(19) . . . 2_655 ?
C7 C1 K1 C2 -50.9(2) . . . 2_655 ?
C7 C1 K1 C2 170.4(2) . . . . ?
C7 C1 K1 N1 -87.24(19) . . . 2_655 ?
C7 C1 K1 N1 -115.5(3) . . . . ?
C7 C1 K1 N2 -60.13(19) . . . 2_655 ?
C7 C1 K1 N2 -152.9(2) . . . . ?
C7 C1 K1 O1 124.4(3) . . . . ?
C7 C1 K1 O1 71.2(2) . . . 2_655 ?
C7 C1 K1 O1' 71.2(2) . . . 2_655 ?
C7 C1 N1 Cr1 -5.9(5) . . . . ?
C7 C1 N1 K1 111.3(3) . . . . ?
C7 C1 N1 N2 -177.2(2) . . . . ?
C7 C1 P1 C2 176.4(3) . . . . ?
C7 C1 P1 K1 -122.3(3) . . . . ?
C11 K2 N3 C12 157.93(18) 2_655 . . . ?
C11 K2 N3 C12 -79.41(18) . . . . ?
C11 K2 N3 N4 33.63(12) . . . . ?
C11 K2 N3 N4 -89.03(13) 2_655 . . . ?
C11 K2 N4 C11 -159.65(13) 2_655 . . . ?
C11 K2 N4 Cr1 -13.36(9) 2_655 . . . ?
C11 K2 N4 Cr1 146.3(2) . . . . ?
C11 K2 N4 N3 -114.5(2) . . . . ?
C11 K2 N4 N3 85.84(13) 2_655 . . . ?
C11 K2 O2 C21 101.1(3) . . . . ?
C11 K2 O2 C21 -116.2(4) 2_655 . . . ?
C11 K2 O2 C24 85.0(5) 2_655 . . . ?
C11 K2 O2 C24 -57.6(4) . . . . ?
C11 K2 P2 C11 -50.04(17) 2_655 . . . ?
C11 K2 P2 C12 48.15(13) 2_655 . . . ?
C11 K2 P2 C12 98.19(15) . . . . ?
C12 K2 N3 C12 -168.33(12) 2_655 . . . ?
C12 K2 N3 N4 113.0(2) . . . . ?
C12 K2 N3 N4 -55.29(13) 2_655 . . . ?
C12 K2 N4 C11 79.72(18) . . . . ?
C12 K2 N4 C11 -117.32(17) 2_655 . . . ?
C12 K2 N4 Cr1 -133.99(14) . . . . ?
C12 K2 N4 Cr1 28.97(10) 2_655 . . . ?
C12 K2 N4 N3 -34.79(13) . . . . ?
C12 K2 N4 N3 128.17(13) 2_655 . . . ?
C12 K2 O2 C21 -152.7(3) 2_655 . . . ?
C12 K2 O2 C21 57.5(3) . . . . ?
C12 K2 O2 C24 48.5(4) 2_655 . . . ?
C12 K2 O2 C24 -101.3(4) . . . . ?
C12 K2 P2 C11 -98.19(15) . . . . ?
C12 K2 P2 C11 4.79(13) 2_655 . . . ?
C12 K2 P2 C12 102.98(17) 2_655 . . . ?
C12 N3 N4 C11 1.6(3) . . . . ?
C12 N3 N4 Cr1 -174.04(18) . . . . ?
C12 N3 N4 K2 82.7(2) . . . . ?
C13 C12 K2 C11 -174.0(3) . . . . ?
C13 C12 K2 C11 90.4(2) . . . 2_655 ?
C13 C12 K2 C12 127.4(2) . . . 2_655 ?
C13 C12 K2 C16 -169.41(19) . . . 2_655 ?
C13 C12 K2 N3 112.5(3) . . . . ?
C13 C12 K2 N3 133.8(2) . . . 2_655 ?
C13 C12 K2 N4 150.2(3) . . . . ?
C13 C12 K2 N4 112.2(2) . . . 2_655 ?
C13 C12 K2 O2 -87.4(2) . . . . ?
C13 C12 K2 O2 -11.3(2) . . . 2_655 ?
C13 C12 K2 P2 88.0(2) . . . 2_655 ?
C13 C12 N3 K2 -102.7(2) . . . . ?
C13 C12 N3 N4 179.7(2) . . . . ?
C13 C12 P2 C11 179.5(3) . . . . ?
C13 C12 P2 K2 114.0(3) . . . . ?
C16 K2 N3 C12 -126.23(18) 2_655 . . . ?
C16 K2 N3 N4 -13.19(16) 2_655 . . . ?
C16 K2 N4 C11 -75.72(18) 2_655 . . . ?
C16 K2 N4 Cr1 70.57(10) 2_655 . . . ?
C16 K2 N4 N3 169.77(13) 2_655 . . . ?
C16 K2 O2 C21 -161.3(3) 2_655 . . . ?
C16 K2 O2 C24 40.0(4) 2_655 . . . ?
C16 K2 P2 C11 55.13(13) 2_655 . . . ?
C16 K2 P2 C12 153.32(13) 2_655 . . . ?
C17 C11 K2 C11 -95.6(2) . . . 2_655 ?
C17 C11 K2 C12 170.2(2) . . . . ?
C17 C11 K2 C12 -51.0(2) . . . 2_655 ?
C17 C11 K2 C16 -7.0(2) . . . 2_655 ?
C17 C11 K2 N3 -153.4(2) . . . . ?
C17 C11 K2 N3 -60.18(19) . . . 2_655 ?
C17 C11 K2 N4 -87.24(19) . . . 2_655 ?
C17 C11 K2 N4 -116.1(3) . . . . ?
C17 C11 K2 O2 72.0(2) . . . . ?
C17 C11 K2 O2 122.7(3) . . . 2_655 ?
C17 C11 K2 P2 -72.9(2) . . . 2_655 ?
C17 C11 N4 Cr1 -5.0(5) . . . . ?
C17 C11 N4 K2 110.6(2) . . . . ?
C17 C11 N4 N3 -177.7(2) . . . . ?
C17 C11 P2 C12 176.7(2) . . . . ?
C17 C11 P2 K2 -120.7(2) . . . . ?
C21 C22 C23 C24 -2.9(7) . . . . ?
C22 C21 O2 C24 -34.6(6) . . . . ?
C22 C21 O2 K2 160.4(4) . . . . ?
C22 C23 C24 O2 -18.0(7) . . . . ?
C23 C24 O2 C21 32.9(6) . . . . ?
C23 C24 O2 K2 -167.0(3) . . . . ?
C25 C26 C27 C28 1(4) . . . . ?
C26 C25 O1 C28 24(3) . . . . ?
C26 C25 O1 K1 -164.9(15) . . . . ?
C26 C27 C28 O1 14(4) . . . . ?
C27 C28 O1 C25 -24(3) . . . . ?
C27 C28 O1 K1 164(2) . . . . ?
C29 C30 C31 C32 0.0 . . . . ?
C29 C30 C31 C33 1.4 . . . 2_655 ?
C29 C30 C31 C34 -2.7 . . . 2_655 ?
C29 C30 C31 C35 -167.7(8) . . . 2_655 ?
C29 C32 C33 C30 -5(2) 2_655 . . 2_655 ?
C29 C32 C33 C31 179(100) 2_655 . . 2_655 ?
C29 C32 C33 C32 176(2) 2_655 . . 2_655 ?
C29 C32 C33 C33 174(2) 2_655 . . 2_655 ?
C29 C32 C33 C34 173(2) 2_655 . . . ?
C29 C32 C33 C34 169(2) 2_655 . . 2_655 ?
C29 C33 C34 C29 19(7) 2_655 . . . ?
C29 C33 C34 C30 -160(7) 2_655 . . 2_655 ?
C29 C33 C34 C31 -164(7) 2_655 . . 2_655 ?
C29 C33 C34 C32 41(7) 2_655 . . 2_655 ?
C29 C33 C34 C33 20(7) 2_655 . . 2_655 ?
C29 C33 C34 C34 17(7) 2_655 . . 2_655 ?
C29 C33 C34 C35 -162(7) 2_655 . . . ?
C29 C34 C35 C31 175.97(14) . . . 2_655 ?
C29 C34 C35 C32 6.07(16) . . . 2_655 ?
C30 C29 C34 C30 1.1 . . . 2_655 ?
C30 C29 C34 C31 -172.6(2) . . . 2_655 ?
C30 C29 C34 C32 -170.0(3) . . . 2_655 ?
C30 C29 C34 C33 -1.78(7) . . . 2_655 ?
C30 C29 C34 C33 0.0 . . . . ?
C30 C29 C34 C34 1.4 . . . 2_655 ?
C30 C29 C34 C35 -178.6 . . . . ?
C30 C31 C32 C29 -9(3) . . . 2_655 ?
C30 C31 C32 C33 0.8 . . . 2_655 ?
C30 C31 C32 C33 0.0 . . . . ?
C30 C31 C32 C34 -6.3(2) . . . 2_655 ?
C30 C31 C32 C35 -175.9 . . . 2_655 ?
C30 C33 C34 C29 179.1 2_655 . . . ?
C30 C33 C34 C31 -4.0 2_655 . . 2_655 ?
C30 C33 C34 C32 -159.4(17) 2_655 . . 2_655 ?
C30 C33 C34 C33 -179.9 2_655 . . 2_655 ?
C30 C33 C34 C34 177.2 2_655 . . 2_655 ?
C30 C33 C34 C35 -2.4 2_655 . . . ?
C30 C34 C35 C31 -3.90(14) 2_655 . . 2_655 ?
C30 C34 C35 C32 -173.81(16) 2_655 . . 2_655 ?
C31 C32 C33 C29 -173(2) . . . 2_655 ?
C31 C32 C33 C30 -178.5 . . . 2_655 ?
C31 C32 C33 C31 5.14(14) . . . 2_655 ?
C31 C32 C33 C32 2.4 . . . 2_655 ?
C31 C32 C33 C33 0.8 . . . 2_655 ?
C31 C32 C33 C34 0.0 . . . . ?
C31 C32 C33 C34 -4.34(16) . . . 2_655 ?
C31 C33 C34 C29 -176.86(5) 2_655 . . . ?
C31 C33 C34 C30 4.0 2_655 . . 2_655 ?
C31 C33 C34 C32 -155.4(16) 2_655 . . 2_655 ?
C31 C33 C34 C33 -175.9 2_655 . . 2_655 ?
C31 C33 C34 C34 -178.79(6) 2_655 . . 2_655 ?
C31 C33 C34 C35 1.59(5) 2_655 . . . ?
C31 C34 C35 C32 -169.9 2_655 . . 2_655 ?
C32 C29 C30 C31 -7.3(2) 2_655 . . . ?
C32 C29 C30 C33 -4.96(19) 2_655 . . 2_655 ?
C32 C29 C30 C34 -8.8(2) 2_655 . . 2_655 ?
C32 C29 C34 C30 171.1(3) 2_655 . . 2_655 ?
C32 C29 C34 C31 -2.6(2) 2_655 . . 2_655 ?
C32 C29 C34 C33 170.0(3) 2_655 . . . ?
C32 C29 C34 C33 168.2(2) 2_655 . . 2_655 ?
C32 C29 C34 C34 171.3(3) 2_655 . . 2_655 ?
C32 C29 C34 C35 -8.6(3) 2_655 . . . ?
C32 C33 C34 C29 0.0 . . . . ?
C32 C33 C34 C29 -21.5(17) 2_655 . . . ?
C32 C33 C34 C30 -179.1 . . . 2_655 ?
C32 C33 C34 C30 159.4(17) 2_655 . . 2_655 ?
C32 C33 C34 C31 155.4(16) 2_655 . . 2_655 ?
C32 C33 C34 C31 176.86(5) . . . 2_655 ?
C32 C33 C34 C32 21.5(17) . . . 2_655 ?
C32 C33 C34 C33 -20.5(16) 2_655 . . 2_655 ?
C32 C33 C34 C33 1.0 . . . 2_655 ?
C32 C33 C34 C34 -23.4(17) 2_655 . . 2_655 ?
C32 C33 C34 C34 -1.9 . . . 2_655 ?
C32 C33 C34 C35 157.0(17) 2_655 . . . ?
C32 C33 C34 C35 178.5 . . . . ?
C32 C34 C35 C31 169.9 2_655 . . 2_655 ?
C33 C29 C30 C31 -2.36(10) 2_655 . . . ?
C33 C29 C30 C34 -3.86(11) 2_655 . . 2_655 ?
C33 C29 C34 C30 2.92(7) 2_655 . . 2_655 ?
C33 C29 C34 C31 -170.8(2) 2_655 . . 2_655 ?
C33 C29 C34 C32 -168.2(2) 2_655 . . 2_655 ?
C33 C29 C34 C33 1.78(7) 2_655 . . . ?
C33 C29 C34 C34 3.14(7) 2_655 . . 2_655 ?
C33 C29 C34 C35 -176.78(7) 2_655 . . . ?
C33 C30 C31 C32 -1.4 2_655 . . . ?
C33 C30 C31 C34 -4.02(5) 2_655 . . 2_655 ?
C33 C30 C31 C35 -169.1(9) 2_655 . . 2_655 ?
C33 C31 C32 C29 -10(3) 2_655 . . 2_655 ?
C33 C31 C32 C33 -0.8 2_655 . . . ?
C33 C31 C32 C34 -7.1(2) 2_655 . . 2_655 ?
C33 C31 C32 C35 -176.7 2_655 . . 2_655 ?
C33 C32 C33 C29 -174(2) 2_655 . . 2_655 ?
C33 C32 C33 C30 -179(100) 2_655 . . 2_655 ?
C33 C32 C33 C31 4.38(13) 2_655 . . 2_655 ?
C33 C32 C33 C32 1.6 2_655 . . 2_655 ?
C33 C32 C33 C34 -0.8 2_655 . . . ?
C33 C32 C33 C34 -5.10(16) 2_655 . . 2_655 ?
C33 C33 C34 C29 -1.0 2_655 . . . ?
C33 C33 C34 C30 179.9 2_655 . . 2_655 ?
C33 C33 C34 C31 175.9 2_655 . . 2_655 ?
C33 C33 C34 C32 20.5(16) 2_655 . . 2_655 ?
C33 C33 C34 C34 -2.9 2_655 . . 2_655 ?
C33 C33 C34 C35 177.5 2_655 . . . ?
C33 C34 C35 C31 -2.53(14) . . . 2_655 ?
C33 C34 C35 C31 172.38(13) 2_655 . . 2_655 ?
C33 C34 C35 C32 -172.44(16) . . . 2_655 ?
C33 C34 C35 C32 2.48(13) 2_655 . . 2_655 ?
C34 C29 C30 C31 0.0 . . . . ?
C34 C29 C30 C33 2.36(10) . . . 2_655 ?
C34 C29 C30 C34 -1.5 . . . 2_655 ?
C34 C30 C31 C32 2.7 2_655 . . . ?
C34 C30 C31 C33 4.02(6) 2_655 . . 2_655 ?
C34 C30 C31 C35 -165.0(8) 2_655 . . 2_655 ?
C34 C31 C32 C29 -3(3) 2_655 . . 2_655 ?
C34 C31 C32 C33 7.1(2) 2_655 . . 2_655 ?
C34 C31 C32 C33 6.3(2) 2_655 . . . ?
C34 C31 C32 C35 -169.6(2) 2_655 . . 2_655 ?
C34 C32 C33 C29 -169(2) 2_655 . . 2_655 ?
C34 C32 C33 C30 -174.14(15) 2_655 . . 2_655 ?
C34 C32 C33 C31 9.5(2) 2_655 . . 2_655 ?
C34 C32 C33 C32 6.71(17) 2_655 . . 2_655 ?
C34 C32 C33 C33 5.10(16) 2_655 . . 2_655 ?
C34 C32 C33 C34 4.34(17) 2_655 . . . ?
C34 C33 C34 C29 1.9 2_655 . . . ?
C34 C33 C34 C30 -177.2 2_655 . . 2_655 ?
C34 C33 C34 C31 178.79(6) 2_655 . . 2_655 ?
C34 C33 C34 C32 23.4(17) 2_655 . . 2_655 ?
C34 C33 C34 C33 2.9 2_655 . . 2_655 ?
C34 C33 C34 C35 -179.6 2_655 . . . ?
C34 C34 C35 C31 -3.69(15) 2_655 . . 2_655 ?
C34 C34 C35 C32 -173.59(15) 2_655 . . 2_655 ?
C35 C31 C32 C29 167(3) 2_655 . . 2_655 ?
C35 C31 C32 C33 175.9 2_655 . . . ?
C35 C31 C32 C33 176.7 2_655 . . 2_655 ?
C35 C31 C32 C34 169.6(2) 2_655 . . 2_655 ?
C35 C32 C33 C29 -165(3) 2_655 . . 2_655 ?
C35 C32 C33 C30 -170.4(5) 2_655 . . 2_655 ?
C35 C32 C33 C31 13.3(5) 2_655 . . 2_655 ?
C35 C32 C33 C32 10.5(5) 2_655 . . 2_655 ?
C35 C32 C33 C33 8.9(5) 2_655 . . 2_655 ?
C35 C32 C33 C34 8.1(5) 2_655 . . . ?
C35 C32 C33 C34 3.8(4) 2_655 . . 2_655 ?
C25' C26' C27' C28' -3(3) . . . . ?
Cr1 N1 N2 C2 -173.39(18) . . . . ?
Cr1 N1 N2 K1 103.23(8) . . . . ?
K1 C1 C7 C8 -68.1(3) . . . . ?
K1 C1 C7 C9 52.6(3) . . . . ?
K1 C1 C7 C10 173.3(2) . . . . ?
K1 C1 N1 Cr1 -117.2(3) . . . . ?
K1 C1 N1 N2 71.46(17) . . . . ?
K1 C1 P1 C2 -61.25(11) . . . . ?
K1 C2 C3 C4 111.3(3) . . . . ?
K1 C2 C3 C5 -7.0(4) . . . . ?
K1 C2 C3 C6 -126.1(4) . . . . ?
K1 C2 N2 N1 -78.36(17) . . . . ?
K1 C2 P1 C1 65.01(11) . . . . ?
K1 N1 N2 C2 83.4(2) . . . . ?
K2 C11 C17 C18 172.99(19) . . . . ?
K2 C11 C17 C19 53.1(3) . . . . ?
K2 C11 C17 C20 -68.3(3) . . . . ?
K2 C11 N4 Cr1 -115.6(3) . . . . ?
K2 C11 N4 N3 71.67(16) . . . . ?
K2 C11 P2 C12 -62.55(10) . . . . ?
K2 C12 C13 C14 -120.6(3) . . . . ?
K2 C12 C13 C15 118.5(3) . . . . ?
K2 C12 C13 C16 -1.5(3) . . . . ?
K2 C12 N3 N4 -77.62(17) . . . . ?
K2 C12 P2 C11 65.53(10) . . . . ?
K2 N3 N4 C11 -81.15(18) . . . . ?
K2 N3 N4 Cr1 103.25(8) . . . . ?
N1 C1 C7 C8 -147.8(3) . . . . ?
N1 C1 C7 C9 -27.1(4) . . . . ?
N1 C1 C7 C10 93.6(3) . . . . ?
N1 C1 K1 C1 20.05(13) . . . 2_655 ?
N1 C1 K1 C2 64.55(17) . . . 2_655 ?
N1 C1 K1 C2 -74.17(17) . . . . ?
N1 C1 K1 N1 28.21(18) . . . 2_655 ?
N1 C1 K1 N2 55.32(16) . . . 2_655 ?
N1 C1 K1 N2 -37.45(14) . . . . ?
N1 C1 K1 O1 -173.36(18) . . . 2_655 ?
N1 C1 K1 O1 -120.2(3) . . . . ?
N1 C1 K1 O1' -173.36(18) . . . 2_655 ?
N1 C1 P1 C2 0.2(2) . . . . ?
N1 C1 P1 K1 61.47(18) . . . . ?
N1 Cr1 N1 C1 112.3(3) 2_655 . . . ?
N1 Cr1 N1 K1 0.0 2_655 . . . ?
N1 Cr1 N1 N2 -75.87(14) 2_655 . . . ?
N1 Cr1 N4 C11 -155.7(5) 2_655 . . . ?
N1 Cr1 N4 C11 -62.1(3) . . . . ?
N1 Cr1 N4 K2 -172.32(8) . . . . ?
N1 Cr1 N4 K2 94.1(6) 2_655 . . . ?
N1 Cr1 N4 N3 17.4(6) 2_655 . . . ?
N1 Cr1 N4 N3 111.05(15) . . . . ?
N1 K1 N1 C1 -147.1(2) 2_655 . . . ?
N1 K1 N1 Cr1 0.0 2_655 . . . ?
N1 K1 N1 N2 98.46(14) 2_655 . . . ?
N1 K1 N2 C2 179.48(18) 2_655 . . . ?
N1 K1 N2 C2 -112.6(2) . . . . ?
N1 K1 N2 N1 -67.96(14) 2_655 . . . ?
N1 K1 O1 C25 -107(2) 2_655 . . . ?
N1 K1 O1 C25 -31(2) . . . . ?
N1 K1 O1 C28 62.7(18) 2_655 . . . ?
N1 K1 O1 C28 138.6(18) . . . . ?
N1 K1 P1 C1 -30.31(12) . . . . ?
N1 K1 P1 C1 -34.04(12) 2_655 . . . ?
N1 K1 P1 C2 65.11(12) 2_655 . . . ?
N1 K1 P1 C2 68.84(12) . . . . ?
N2 C2 C3 C4 -173.8(3) . . . . ?
N2 C2 C3 C5 67.8(4) . . . . ?
N2 C2 C3 C6 -51.2(5) . . . . ?
N2 C2 K1 C1 -22.08(18) . . . 2_655 ?
N2 C2 K1 C1 73.61(17) . . . . ?
N2 C2 K1 C2 14.86(14) . . . 2_655 ?
N2 C2 K1 N1 -0.48(17) . . . 2_655 ?
N2 C2 K1 N1 37.98(14) . . . . ?
N2 C2 K1 N2 21.3(2) . . . 2_655 ?
N2 C2 K1 O1 159.65(18) . . . 2_655 ?
N2 C2 K1 O1 -123.92(18) . . . . ?
N2 C2 K1 O1' 159.65(18) . . . 2_655 ?
N2 C2 P1 C1 0.6(2) . . . . ?
N2 C2 P1 K1 -64.4(2) . . . . ?
N2 K1 N1 C1 -118.14(17) 2_655 . . . ?
N2 K1 N1 C1 114.4(2) . . . . ?
N2 K1 N1 Cr1 -98.46(14) . . . . ?
N2 K1 N1 Cr1 29.00(7) 2_655 . . . ?
N2 K1 N1 N2 127.47(12) 2_655 . . . ?
N2 K1 N2 C2 -159.5(2) 2_655 . . . ?
N2 K1 N2 N1 -46.96(10) 2_655 . . . ?
N2 K1 O1 C25 -137.3(19) 2_655 . . . ?
N2 K1 O1 C25 -25(2) . . . . ?
N2 K1 O1 C28 144.5(18) . . . . ?
N2 K1 O1 C28 32.2(18) 2_655 . . . ?
N2 K1 P1 C1 -68.02(12) . . . . ?
N2 K1 P1 C1 -6.53(12) 2_655 . . . ?
N2 K1 P1 C2 31.13(12) . . . . ?
N2 K1 P1 C2 92.62(12) 2_655 . . . ?
N3 C12 C13 C14 -45.2(4) . . . . ?
N3 C12 C13 C15 -166.1(3) . . . . ?
N3 C12 C13 C16 73.9(4) . . . . ?
N3 C12 K2 C11 73.47(17) . . . . ?
N3 C12 K2 C11 -22.13(18) . . . 2_655 ?
N3 C12 K2 C12 14.86(15) . . . 2_655 ?
N3 C12 K2 C16 78.1(2) . . . 2_655 ?
N3 C12 K2 N3 21.3(2) . . . 2_655 ?
N3 C12 K2 N4 37.73(14) . . . . ?
N3 C12 K2 N4 -0.30(17) . . . 2_655 ?
N3 C12 K2 O2 160.09(17) . . . . ?
N3 C12 K2 O2 -123.81(17) . . . 2_655 ?
N3 C12 K2 P2 -24.5(2) . . . 2_655 ?
N3 C12 P2 C11 1.4(2) . . . . ?
N3 C12 P2 K2 -64.16(19) . . . . ?
N3 K2 N3 C12 -159.6(2) 2_655 . . . ?
N3 K2 N3 N4 -46.53(10) 2_655 . . . ?
N3 K2 N4 C11 -117.46(18) 2_655 . . . ?
N3 K2 N4 C11 114.5(2) . . . . ?
N3 K2 N4 Cr1 28.83(7) 2_655 . . . ?
N3 K2 N4 Cr1 -99.20(14) . . . . ?
N3 K2 N4 N3 128.03(12) 2_655 . . . ?
N3 K2 O2 C21 67.0(3) . . . . ?
N3 K2 O2 C21 179.4(3) 2_655 . . . ?
N3 K2 O2 C24 -91.7(4) . . . . ?
N3 K2 O2 C24 20.7(5) 2_655 . . . ?
N3 K2 P2 C11 -5.72(12) 2_655 . . . ?
N3 K2 P2 C11 -67.52(12) . . . . ?
N3 K2 P2 C12 92.47(12) 2_655 . . . ?
N3 K2 P2 C12 30.67(12) . . . . ?
N4 C11 C17 C18 92.7(3) . . . . ?
N4 C11 C17 C19 -27.2(4) . . . . ?
N4 C11 C17 C20 -148.6(3) . . . . ?
N4 C11 K2 C11 20.50(13) . . . 2_655 ?
N4 C11 K2 C12 65.16(17) . . . 2_655 ?
N4 C11 K2 C12 -73.72(18) . . . . ?
N4 C11 K2 C16 109.16(17) . . . 2_655 ?
N4 C11 K2 N3 55.95(16) . . . 2_655 ?
N4 C11 K2 N3 -37.24(14) . . . . ?
N4 C11 K2 N4 28.89(18) . . . 2_655 ?
N4 C11 K2 O2 -171.85(17) . . . . ?
N4 C11 K2 O2 -121.2(3) . . . 2_655 ?
N4 C11 K2 P2 43.22(19) . . . 2_655 ?
N4 C11 P2 C12 -0.5(2) . . . . ?
N4 C11 P2 K2 62.10(17) . . . . ?
N4 Cr1 N1 C1 -153.9(5) 2_655 . . . ?
N4 Cr1 N1 C1 -60.0(3) . . . . ?
N4 Cr1 N1 K1 -172.32(8) . . . . ?
N4 Cr1 N1 K1 93.8(6) 2_655 . . . ?
N4 Cr1 N1 N2 111.81(15) . . . . ?
N4 Cr1 N1 N2 17.9(6) 2_655 . . . ?
N4 Cr1 N4 C11 110.2(3) 2_655 . . . ?
N4 Cr1 N4 K2 0.0 2_655 . . . ?
N4 Cr1 N4 N3 -76.63(13) 2_655 . . . ?
N4 K2 N3 C12 -113.0(2) . . . . ?
N4 K2 N3 C12 179.67(19) 2_655 . . . ?
N4 K2 N3 N4 -67.29(13) 2_655 . . . ?
N4 K2 N4 C11 -146.3(2) 2_655 . . . ?
N4 K2 N4 Cr1 0.0 2_655 . . . ?
N4 K2 N4 N3 99.20(14) 2_655 . . . ?
N4 K2 O2 C21 172.0(3) 2_655 . . . ?
N4 K2 O2 C21 97.3(3) . . . . ?
N4 K2 O2 C24 13.2(5) 2_655 . . . ?
N4 K2 O2 C24 -61.4(4) . . . . ?
N4 K2 P2 C11 -30.17(12) . . . . ?
N4 K2 P2 C11 -33.20(12) 2_655 . . . ?
N4 K2 P2 C12 64.99(12) 2_655 . . . ?
N4 K2 P2 C12 68.02(12) . . . . ?
O1 C25 C26 C27 -16(3) . . . . ?
O1 K1 N1 C1 124.4(3) . . . . ?
O1 K1 N1 C1 7.5(2) 2_655 . . . ?
O1 K1 N1 Cr1 -88.5(3) . . . . ?
O1 K1 N1 Cr1 154.64(12) 2_655 . . . ?
O1 K1 N1 N2 10.0(3) . . . . ?
O1 K1 N1 N2 -106.90(16) 2_655 . . . ?
O1 K1 N2 C2 72.5(2) . . . . ?
O1 K1 N2 C2 -23.9(2) 2_655 . . . ?
O1 K1 N2 N1 -174.98(15) . . . . ?
O1 K1 N2 N1 88.64(16) 2_655 . . . ?
O1 K1 O1 C25 94(2) 2_655 . . . ?
O1 K1 O1 C28 -96.7(19) 2_655 . . . ?
O1 K1 P1 C1 179.14(16) . . . . ?
O1 K1 P1 C1 123.13(14) 2_655 . . . ?
O1 K1 P1 C2 -81.71(16) . . . . ?
O1 K1 P1 C2 -137.73(15) 2_655 . . . ?
O2 C21 C22 C23 22.6(7) . . . . ?
O2 K2 N3 C12 -23.2(2) . . . . ?
O2 K2 N3 C12 73.1(2) 2_655 . . . ?
O2 K2 N3 N4 -173.86(12) 2_655 . . . ?
O2 K2 N3 N4 89.82(14) . . . . ?
O2 K2 N4 C11 9.18(19) . . . . ?
O2 K2 N4 C11 127.0(2) 2_655 . . . ?
O2 K2 N4 Cr1 155.47(10) . . . . ?
O2 K2 N4 Cr1 -86.8(2) 2_655 . . . ?
O2 K2 N4 N3 12.4(2) 2_655 . . . ?
O2 K2 N4 N3 -105.33(14) . . . . ?
O2 K2 O2 C21 -62.8(3) 2_655 . . . ?
O2 K2 O2 C24 138.5(5) 2_655 . . . ?
O2 K2 P2 C11 124.49(13) . . . . ?
O2 K2 P2 C11 178.78(14) 2_655 . . . ?
O2 K2 P2 C12 -83.03(14) 2_655 . . . ?
O2 K2 P2 C12 -137.32(13) . . . . ?
O1' K1 N1 C1 7.5(2) 2_655 . . . ?
O1' K1 N1 Cr1 154.64(12) 2_655 . . . ?
O1' K1 N1 N2 -106.90(16) 2_655 . . . ?
O1' K1 N2 C2 -23.9(2) 2_655 . . . ?
O1' K1 N2 N1 88.64(16) 2_655 . . . ?
O1' K1 O1 C25 94(2) 2_655 . . . ?
O1' K1 O1 C28 -96.7(19) 2_655 . . . ?
O1' K1 P1 C1 123.13(14) 2_655 . . . ?
O1' K1 P1 C2 -137.73(15) 2_655 . . . ?
P1 C1 C7 C8 36.4(4) . . . . ?
P1 C1 C7 C9 157.0(2) . . . . ?
P1 C1 C7 C10 -82.3(3) . . . . ?
P1 C1 K1 C1 138.40(13) . . . 2_655 ?
P1 C1 K1 C2 -177.10(10) . . . 2_655 ?
P1 C1 K1 C2 44.18(11) . . . . ?
P1 C1 K1 N1 146.56(11) . . . 2_655 ?
P1 C1 K1 N1 118.4(2) . . . . ?
P1 C1 K1 N2 80.90(13) . . . . ?
P1 C1 K1 N2 173.67(12) . . . 2_655 ?
P1 C1 K1 O1 -55.01(14) . . . 2_655 ?
P1 C1 K1 O1 -1.8(3) . . . . ?
P1 C1 K1 O1' -55.01(14) . . . 2_655 ?
P1 C1 N1 Cr1 170.37(19) . . . . ?
P1 C1 N1 K1 -72.43(16) . . . . ?
P1 C1 N1 N2 -1.0(3) . . . . ?
P1 C2 C3 C4 6.9(5) . . . . ?
P1 C2 C3 C5 -111.4(3) . . . . ?
P1 C2 C3 C6 129.5(4) . . . . ?
P1 C2 K1 C1 -140.04(10) . . . 2_655 ?
P1 C2 K1 C1 -44.35(10) . . . . ?
P1 C2 K1 C2 -103.11(10) . . . 2_655 ?
P1 C2 K1 N1 -118.45(10) . . . 2_655 ?
P1 C2 K1 N1 -79.98(12) . . . . ?
P1 C2 K1 N2 -96.67(11) . . . 2_655 ?
P1 C2 K1 N2 -118.0(2) . . . . ?
P1 C2 K1 O1 41.69(14) . . . 2_655 ?
P1 C2 K1 O1 118.11(14) . . . . ?
P1 C2 K1 O1' 41.69(14) . . . 2_655 ?
P1 C2 N2 K1 77.09(18) . . . . ?
P1 C2 N2 N1 -1.3(3) . . . . ?
P2 C11 C17 C18 -84.2(3) . . . . ?
P2 C11 C17 C19 155.9(2) . . . . ?
P2 C11 C17 C20 34.5(4) . . . . ?
P2 C11 K2 C11 139.02(13) . . . 2_655 ?
P2 C11 K2 C12 -176.32(10) . . . 2_655 ?
P2 C11 K2 C12 44.79(11) . . . . ?
P2 C11 K2 C16 -132.32(11) . . . 2_655 ?
P2 C11 K2 N3 174.46(12) . . . 2_655 ?
P2 C11 K2 N3 81.27(13) . . . . ?
P2 C11 K2 N4 147.41(11) . . . 2_655 ?
P2 C11 K2 N4 118.5(2) . . . . ?
P2 C11 K2 O2 -2.7(3) . . . 2_655 ?
P2 C11 K2 O2 -53.33(12) . . . . ?
P2 C11 K2 P2 161.74(6) . . . 2_655 ?
P2 C11 N4 Cr1 172.22(18) . . . . ?
P2 C11 N4 K2 -72.18(16) . . . . ?
P2 C11 N4 N3 -0.5(3) . . . . ?
P2 C12 C13 C14 136.7(3) . . . . ?
P2 C12 C13 C15 15.7(4) . . . . ?
P2 C12 C13 C16 -104.2(3) . . . . ?
P2 C12 K2 C11 -44.91(10) . . . . ?
P2 C12 K2 C11 -140.51(10) . . . 2_655 ?
P2 C12 K2 C12 -103.52(10) . . . 2_655 ?
P2 C12 K2 C16 -40.30(18) . . . 2_655 ?
P2 C12 K2 N3 -118.4(2) . . . . ?
P2 C12 K2 N3 -97.10(10) . . . 2_655 ?
P2 C12 K2 N4 -80.66(12) . . . . ?
P2 C12 K2 N4 -118.69(10) . . . 2_655 ?
P2 C12 K2 O2 41.70(12) . . . . ?
P2 C12 K2 O2 117.80(12) . . . 2_655 ?
P2 C12 K2 P2 -142.92(7) . . . 2_655 ?
P2 C12 N3 K2 75.68(17) . . . . ?
P2 C12 N3 N4 -1.9(3) . . . . ?
P2 K2 N3 C12 160.80(16) 2_655 . . . ?
P2 K2 N3 N4 -86.17(12) 2_655 . . . ?
P2 K2 N4 C11 -143.75(16) 2_655 . . . ?
P2 K2 N4 Cr1 2.54(9) 2_655 . . . ?
P2 K2 N4 N3 101.74(11) 2_655 . . . ?
P2 K2 O2 C21 -118.0(3) 2_655 . . . ?
P2 K2 O2 C24 83.3(4) 2_655 . . . ?
P2 K2 P2 C11 -31.91(11) 2_655 . . . ?
P2 K2 P2 C12 66.28(11) 2_655 . . . ?
